data_4332433
loop_
_publ_author_name
'Jiang, Hai-Long'
'Mao, Jiang-Gao'

_publ_section_title
;
 New Members in the Nin+1(QO3)nX2Family:&#x00A0; Unusual 3D Network Based
 on Ni4ClO3Cubane-like Clusters in Ni7(TeO3)6Cl2
;
_journal_issue 19
_journal_name_full 'Inorganic Chemistry'
_journal_page_first 7593
_journal_page_last 7599
_journal_paper_doi 10.1021/ic060356x
_journal_volume 45
_journal_year 2006
_chemical_formula_sum 'Cl2 Ni11 O30 Te10'
_chemical_formula_weight 2472.71
_chemical_name_systematic
; 
 ? 
;
_space_group_IT_number 2
_symmetry_cell_setting triclinic
_symmetry_space_group_name_Hall '-P 1'
_symmetry_space_group_name_H-M 'P -1'
_atom_sites_solution_hydrogens geom
_atom_sites_solution_primary direct
_atom_sites_solution_secondary difmap
_audit_creation_method SHELXL-97
_cell_angle_alpha 100.2180(10)
_cell_angle_beta 99.068(4)
_cell_angle_gamma 115.880(2)
_cell_formula_units_Z 1
_cell_length_a 9.281(3)
_cell_length_b 9.423(3)
_cell_length_c 10.113(3)
_cell_measurement_temperature 293(2)
_cell_volume 755.0(4)
_computing_structure_refinement 'SHELXL-97 (Sheldrick, 1997)'
_computing_structure_solution 'SHELXS-97 (Sheldrick, 1990)'
_diffrn_ambient_temperature 293(2)
_diffrn_measured_fraction_theta_full 0.978
_diffrn_measured_fraction_theta_max 0.978
_diffrn_measurement_device_type 'Rigaku SATURN70'
_diffrn_measurement_method CCD_Profile_fitting
_diffrn_radiation_monochromator graphite
_diffrn_radiation_source 'fine-focus sealed tube'
_diffrn_radiation_type MoK\a
_diffrn_radiation_wavelength 0.71073
_diffrn_reflns_av_R_equivalents 0.0256
_diffrn_reflns_av_sigmaI/netI 0.0419
_diffrn_reflns_limit_h_max 11
_diffrn_reflns_limit_h_min -11
_diffrn_reflns_limit_k_max 12
_diffrn_reflns_limit_k_min -12
_diffrn_reflns_limit_l_max 10
_diffrn_reflns_limit_l_min -13
_diffrn_reflns_number 5869
_diffrn_reflns_theta_full 27.48
_diffrn_reflns_theta_max 27.48
_diffrn_reflns_theta_min 2.50
_diffrn_standards_decay_% <1.0%
_exptl_absorpt_coefficient_mu 16.450
_exptl_absorpt_correction_T_max 0.1091
_exptl_absorpt_correction_T_min 0.0169
_exptl_absorpt_correction_type numerical
_exptl_crystal_colour red
_exptl_crystal_density_diffrn 5.438
_exptl_crystal_density_method 'not measured'
_exptl_crystal_description prism
_exptl_crystal_F_000 1102
_exptl_crystal_size_max 0.11
_exptl_crystal_size_mid 0.09
_exptl_crystal_size_min 0.07
_refine_diff_density_max 1.338
_refine_diff_density_min -1.373
_refine_diff_density_rms 0.213
_refine_ls_extinction_coef 0.0016(2)
_refine_ls_extinction_expression Fc^*^=kFc[1+0.001xFc^2^\l^3^/sin(2\q)]^-1/4^
_refine_ls_extinction_method SHELXL
_refine_ls_goodness_of_fit_ref 1.059
_refine_ls_matrix_type full
_refine_ls_number_parameters 260
_refine_ls_number_reflns 3383
_refine_ls_number_restraints 0
_refine_ls_restrained_S_all 1.059
_refine_ls_R_factor_all 0.0272
_refine_ls_R_factor_gt 0.0232
_refine_ls_shift/su_max 0.002
_refine_ls_shift/su_mean 0.000
_refine_ls_structure_factor_coef Fsqd
_refine_ls_weighting_details 'calc w=1/[\s^2^(Fo^2^)+(0.0218P)^2^+0.0000P] where P=(Fo^2^+2Fc^2^)/3'
_refine_ls_weighting_scheme calc
_refine_ls_wR_factor_gt 0.0556
_refine_ls_wR_factor_ref 0.0567
_reflns_number_gt 3032
_reflns_number_total 3383
_reflns_threshold_expression >2sigma(I)
_cod_data_source_file ic060356xsup3.cif
_cod_data_source_block 1
_cod_depositor_comments
;
The following automatic conversions were performed:

'_symmetry_cell_setting' value 'Triclinic' changed to 'triclinic'
according to /home/saulius/struct/CIF-dictionaries/cif_core.dic
dictionary named 'cif_core.dic' version 2.4.2 from
2011-04-26.

'_exptl_absorpt_correction_type' value 'Numerical'
changed to 'numerical' according to
/home/saulius/struct/CIF-dictionaries/cif_core.dic dictionary named
'cif_core.dic' version 2.4.2 from 2011-04-26.

Automatic conversion script
Id: cif_fix_values 1891 2012-01-12 08:04:46Z andrius 
;
_cod_original_sg_symbol_Hall -P1
_cod_original_sg_symbol_H-M P-1
_cod_database_code 4332433

loop_
_symmetry_equiv_pos_as_xyz
'x, y, z'
'-x, -y, -z'

loop_
_atom_site_label
_atom_site_type_symbol
_atom_site_fract_x
_atom_site_fract_y
_atom_site_fract_z
_atom_site_U_iso_or_equiv
_atom_site_adp_type
_atom_site_occupancy
_atom_site_symmetry_multiplicity
_atom_site_calc_flag
_atom_site_refinement_flags
Ni1 Ni 0.51160(8) 0.39169(8) 0.86414(7) 0.00817(15) Uani 1 1 d .
Ni2 Ni 0.92910(8) 0.30259(8) 0.46421(7) 0.00904(15) Uani 1 1 d .
Ni3 Ni 0.33673(8) 0.37083(9) 0.38686(7) 0.01050(16) Uani 1 1 d .
Ni4 Ni 0.17433(8) 0.12582(8) 0.62253(7) 0.00787(15) Uani 1 1 d .
Ni5 Ni 0.46381(9) 0.76964(10) 0.46539(8) 0.02072(19) Uani 1 1 d .
Ni6 Ni 0.92285(16) 0.14259(17) 0.17945(14) 0.0099(3) Uani 0.50 1 d P
Te1 Te 0.31985(4) 0.56946(4) 0.71828(3) 0.00649(9) Uani 1 1 d .
Te2 Te 0.54612(4) 0.99800(4) 0.21840(4) 0.01517(10) Uani 1 1 d .
Te3 Te 0.13236(4) 0.51164(4) 0.25665(4) 0.01117(10) Uani 1 1 d .
Te4 Te 0.16167(4) 0.96683(4) 0.32515(3) 0.00965(9) Uani 1 1 d .
Te5 Te 0.22338(5) 0.17827(5) 0.03159(4) 0.02056(11) Uani 1 1 d .
Cl1 Cl 0.74290(18) 0.3550(2) 0.98309(15) 0.0230(3) Uani 1 1 d .
O1 O 0.0982(4) 0.4980(5) 0.6239(4) 0.0107(8) Uani 1 1 d .
O2 O 0.4135(4) 0.5710(5) 0.5612(4) 0.0106(8) Uani 1 1 d .
O3 O 0.2970(4) 0.3701(4) 0.7383(4) 0.0096(8) Uani 1 1 d .
O4 O 0.479(3) 0.0576(17) 0.372(3) 0.027(3) Uani 0.50 1 d P
O4' O 0.482(3) 0.0036(17) 0.382(3) 0.027(3) Uani 0.50 1 d P
O5 O 0.5849(17) 0.8373(18) 0.2811(12) 0.013(2) Uani 0.50 1 d P
O5' O 0.6191(17) 0.8512(18) 0.2404(12) 0.013(2) Uani 0.50 1 d P
O6 O 0.7575(5) 0.1734(5) 0.2844(4) 0.0206(10) Uani 1 1 d .
O7 O 0.0997(4) 0.3434(5) 0.3466(4) 0.0118(8) Uani 1 1 d .
O8 O 0.2235(4) 0.7017(4) 0.4081(4) 0.0114(8) Uani 1 1 d .
O9 O 0.3576(4) 0.5475(5) 0.2804(4) 0.0137(8) Uani 1 1 d .
O10 O 0.2894(4) 0.1741(4) 0.4687(4) 0.0118(8) Uani 1 1 d .
O11 O 0.9675(5) 0.9721(5) 0.2507(4) 0.0137(8) Uani 1 1 d .
O12 O 0.0586(4) 0.8879(4) 0.4705(4) 0.0103(8) Uani 1 1 d .
O13 O 0.2971(5) 0.1870(5) 0.2182(4) 0.0177(9) Uani 1 1 d .
O14 O 0.4057(5) 0.3675(5) 0.0301(4) 0.0145(8) Uani 1 1 d .
O15 O 0.2714(10) 0.0374(10) 0.9607(8) 0.0176(18) Uani 0.50 1 d P
O15' O 0.0608(9) 0.2252(11) 0.0483(8) 0.0186(19) Uani 0.50 1 d P

loop_
_atom_site_aniso_label
_atom_site_aniso_U_11
_atom_site_aniso_U_22
_atom_site_aniso_U_33
_atom_site_aniso_U_23
_atom_site_aniso_U_13
_atom_site_aniso_U_12
Ni1 0.0079(3) 0.0075(3) 0.0078(3) 0.0015(3) 0.0024(3) 0.0026(3)
Ni2 0.0061(3) 0.0076(3) 0.0104(3) 0.0016(3) 0.0012(3) 0.0013(3)
Ni3 0.0060(3) 0.0122(3) 0.0087(3) 0.0019(3) 0.0017(3) 0.0008(3)
Ni4 0.0056(3) 0.0071(3) 0.0086(3) 0.0012(3) 0.0014(3) 0.0015(3)
Ni5 0.0066(4) 0.0294(5) 0.0145(4) 0.0077(3) 0.0001(3) -0.0011(3)
Ni6 0.0071(6) 0.0087(6) 0.0088(6) 0.0011(5) 0.0014(5) 0.0003(5)
Te1 0.00469(17) 0.00577(16) 0.00687(16) 0.00110(13) 0.00044(13) 0.00124(13)
Te2 0.01013(19) 0.00835(18) 0.0221(2) 0.00284(15) -0.00187(15) 0.00270(14)
Te3 0.00663(17) 0.01421(18) 0.00949(17) 0.00193(14) -0.00031(13) 0.00356(14)
Te4 0.00603(17) 0.01110(17) 0.00866(17) -0.00111(13) 0.00103(13) 0.00310(13)
Te5 0.0124(2) 0.0315(2) 0.0186(2) 0.01432(18) 0.00644(16) 0.00758(17)
Cl1 0.0151(7) 0.0345(9) 0.0202(7) 0.0132(7) 0.0043(6) 0.0107(6)
O1 0.0053(18) 0.0116(19) 0.0116(18) 0.0003(15) -0.0016(15) 0.0033(15)
O2 0.0079(18) 0.0112(19) 0.0074(17) 0.0013(15) 0.0012(15) 0.0008(15)
O3 0.0075(18) 0.0083(18) 0.0122(18) 0.0023(15) 0.0013(15) 0.0037(15)
O4 0.014(3) 0.016(8) 0.036(4) -0.005(7) 0.007(3) 0.000(6)
O4' 0.014(3) 0.016(8) 0.036(4) -0.005(7) 0.007(3) 0.000(6)
O5 0.012(5) 0.007(3) 0.014(6) 0.005(4) -0.003(3) 0.002(4)
O5' 0.012(5) 0.007(3) 0.014(6) 0.005(4) -0.003(3) 0.002(4)
O6 0.012(2) 0.016(2) 0.016(2) 0.0025(18) -0.0036(17) -0.0054(17)
O7 0.0056(17) 0.0114(19) 0.0166(19) 0.0062(16) 0.0059(15) 0.0007(15)
O8 0.0062(18) 0.0073(18) 0.0155(19) 0.0006(15) 0.0012(15) 0.0003(14)
O9 0.0047(18) 0.027(2) 0.0111(18) 0.0080(17) 0.0023(15) 0.0075(16)
O10 0.0094(18) 0.0097(18) 0.0096(18) -0.0006(15) 0.0045(15) -0.0006(15)
O11 0.0104(19) 0.016(2) 0.0124(19) 0.0064(16) 0.0025(15) 0.0035(16)
O12 0.0110(18) 0.0086(18) 0.0102(18) 0.0022(15) 0.0041(15) 0.0035(15)
O13 0.019(2) 0.021(2) 0.0105(19) 0.0041(17) 0.0042(17) 0.0074(17)
O14 0.021(2) 0.0107(19) 0.0114(19) 0.0018(16) 0.0076(17) 0.0066(16)
O15 0.020(4) 0.013(4) 0.011(4) -0.003(3) 0.000(3) 0.005(3)
O15' 0.014(4) 0.032(5) 0.014(4) 0.014(4) 0.004(3) 0.011(4)

loop_
_atom_type_symbol
_atom_type_description
_atom_type_scat_dispersion_real
_atom_type_scat_dispersion_imag
_atom_type_scat_source
O O 0.0106 0.0060 'International Tables Vol C Tables 4.2.6.8 and 6.1.1.4'
Cl Cl 0.1484 0.1585 'International Tables Vol C Tables 4.2.6.8 and 6.1.1.4'
Ni Ni 0.3393 1.1124 'International Tables Vol C Tables 4.2.6.8 and 6.1.1.4'
Te Te -0.5308 1.6751 'International Tables Vol C Tables 4.2.6.8 and 6.1.1.4'

loop_
_geom_angle_atom_site_label_1
_geom_angle_atom_site_label_2
_geom_angle_atom_site_label_3
_geom_angle
_geom_angle_site_symmetry_1
_geom_angle_site_symmetry_3
O5' Ni1 O9 93.9(3) 2_666 2_666
O5' Ni1 O14 167.7(4) 2_666 2_666
O9 Ni1 O14 93.73(16) 2_666 2_666
O5' Ni1 O14 95.0(3) 2_666 1_556
O9 Ni1 O14 170.90(16) 2_666 1_556
O14 Ni1 O14 77.76(16) 2_666 1_556
O5' Ni1 O3 76.4(5) 2_666 .
O9 Ni1 O3 92.76(15) 2_666 .
O14 Ni1 O3 93.61(16) 2_666 .
O14 Ni1 O3 91.02(15) 1_556 .
O5' Ni1 O5 15.4(3) 2_666 2_666
O9 Ni1 O5 78.5(3) 2_666 2_666
O14 Ni1 O5 167.7(4) 2_666 2_666
O14 Ni1 O5 110.4(3) 1_556 2_666
O3 Ni1 O5 77.4(4) . 2_666
O5' Ni1 Cl1 91.3(4) 2_666 .
O9 Ni1 Cl1 86.08(12) 2_666 .
O14 Ni1 Cl1 98.85(13) 2_666 .
O14 Ni1 Cl1 91.99(13) 1_556 .
O3 Ni1 Cl1 167.54(11) . .
O5 Ni1 Cl1 90.2(4) 2_666 .
O6 Ni2 O1 159.95(17) . 1_655
O6 Ni2 O8 99.04(16) . 2_666
O1 Ni2 O8 81.90(15) 1_655 2_666
O6 Ni2 O12 98.75(16) . 2_666
O1 Ni2 O12 101.30(15) 1_655 2_666
O8 Ni2 O12 87.35(15) 2_666 2_666
O6 Ni2 O7 85.75(16) . 1_655
O1 Ni2 O7 91.29(15) 1_655 1_655
O8 Ni2 O7 171.73(15) 2_666 1_655
O12 Ni2 O7 98.64(15) 2_666 1_655
O6 Ni2 O1 77.06(16) . 2_666
O1 Ni2 O1 82.89(15) 1_655 2_666
O8 Ni2 O1 93.57(14) 2_666 2_666
O12 Ni2 O1 175.80(13) 2_666 2_666
O7 Ni2 O1 80.87(15) 1_655 2_666
O6 Ni2 Ni6 44.26(13) . .
O1 Ni2 Ni6 136.02(11) 1_655 .
O8 Ni2 Ni6 141.78(11) 2_666 .
O12 Ni2 Ni6 88.64(11) 2_666 .
O7 Ni2 Ni6 44.74(11) 1_655 .
O1 Ni2 Ni6 88.11(10) 2_666 .
O13 Ni3 O7 97.74(16) . .
O13 Ni3 O10 77.03(15) . .
O7 Ni3 O10 97.54(15) . .
O13 Ni3 O2 88.34(16) . 2_666
O7 Ni3 O2 172.96(15) . 2_666
O10 Ni3 O2 87.25(15) . 2_666
O13 Ni3 O9 97.22(16) . .
O7 Ni3 O9 77.81(14) . .
O10 Ni3 O9 172.18(14) . .
O2 Ni3 O9 97.98(14) 2_666 .
O13 Ni3 O2 171.82(16) . .
O7 Ni3 O2 90.08(15) . .
O10 Ni3 O2 104.40(15) . .
O2 Ni3 O2 83.71(16) 2_666 .
O9 Ni3 O2 82.06(15) . .
O13 Ni3 Te3 100.80(12) . .
O7 Ni3 Te3 38.39(10) . .
O10 Ni3 Te3 135.77(11) . .
O2 Ni3 Te3 136.97(11) 2_666 .
O9 Ni3 Te3 39.45(10) . .
O2 Ni3 Te3 83.86(11) . .
O11 Ni4 O10 167.75(15) 2_666 .
O11 Ni4 O3 99.03(15) 2_666 .
O10 Ni4 O3 93.19(14) . .
O11 Ni4 O5' 89.6(3) 2_666 2_666
O10 Ni4 O5' 94.2(3) . 2_666
O3 Ni4 O5' 75.8(4) . 2_666
O11 Ni4 O5 104.4(3) 2_666 2_666
O10 Ni4 O5 79.1(3) . 2_666
O3 Ni4 O5 76.8(4) . 2_666
O5' Ni4 O5 15.1(3) 2_666 2_666
O11 Ni4 O12 77.72(15) 2_666 2_566
O10 Ni4 O12 99.81(15) . 2_566
O3 Ni4 O12 98.29(14) . 2_566
O5' Ni4 O12 165.2(3) 2_666 2_566
O5 Ni4 O12 174.9(4) 2_666 2_566
O11 Ni4 O12 90.68(15) 2_666 1_545
O10 Ni4 O12 77.08(14) . 1_545
O3 Ni4 O12 169.69(14) . 1_545
O5' Ni4 O12 107.9(4) 2_666 1_545
O5 Ni4 O12 104.2(4) 2_666 1_545
O12 Ni4 O12 80.29(16) 2_566 1_545
O11 Ni4 Te4 37.41(11) 2_666 2_566
O10 Ni4 Te4 139.69(11) . 2_566
O3 Ni4 Te4 98.54(10) . 2_566
O5' Ni4 Te4 126.1(2) 2_666 2_566
O5 Ni4 Te4 141.2(2) 2_666 2_566
O12 Ni4 Te4 40.46(9) 2_566 2_566
O12 Ni4 Te4 87.03(10) 1_545 2_566
O11 Ni4 Te4 129.64(11) 2_666 1_545
O10 Ni4 Te4 38.20(10) . 1_545
O3 Ni4 Te4 130.52(10) . 1_545
O5' Ni4 Te4 108.5(3) 2_666 1_545
O5 Ni4 Te4 96.2(3) 2_666 1_545
O12 Ni4 Te4 85.71(10) 2_566 1_545
O12 Ni4 Te4 39.36(9) 1_545 1_545
Te4 Ni4 Te4 114.20(2) 2_566 1_545
O4 Ni5 O8 97.1(7) 2_666 .
O4 Ni5 O10 83.8(7) 2_666 2_666
O8 Ni5 O10 175.75(16) . 2_666
O4 Ni5 O2 98.8(5) 2_666 .
O8 Ni5 O2 90.77(15) . .
O10 Ni5 O2 84.98(14) 2_666 .
O4 Ni5 O4' 12.9(10) 2_666 2_666
O8 Ni5 O4' 92.4(6) . 2_666
O10 Ni5 O4' 89.3(6) 2_666 2_666
O2 Ni5 O4' 111.0(5) . 2_666
O4 Ni5 O9 171.2(7) 2_666 .
O8 Ni5 O9 75.32(15) . .
O10 Ni5 O9 103.49(14) 2_666 .
O2 Ni5 O9 77.15(14) . .
O4' Ni5 O9 165.7(6) 2_666 .
O4 Ni5 O5 118.5(7) 2_666 .
O8 Ni5 O5 109.9(4) . .
O10 Ni5 O5 73.1(4) 2_666 .
O2 Ni5 O5 133.3(4) . .
O4' Ni5 O5 109.4(7) 2_666 .
O9 Ni5 O5 69.1(4) . .
O4 Ni5 Te3 133.2(7) 2_666 .
O8 Ni5 Te3 36.44(11) . .
O10 Ni5 Te3 142.10(11) 2_666 .
O2 Ni5 Te3 81.66(10) . .
O4' Ni5 Te3 128.6(6) 2_666 .
O9 Ni5 Te3 38.91(9) . .
O5 Ni5 Te3 90.9(4) . .
O15 Ni6 O15' 97.1(3) 2_656 1_655
O15 Ni6 O11 88.4(3) 2_656 1_545
O15' Ni6 O11 110.8(3) 1_655 1_545
O15 Ni6 O6 87.0(3) 2_656 .
O15' Ni6 O6 144.2(3) 1_655 .
O11 Ni6 O6 104.89(17) 1_545 .
O15 Ni6 O7 169.4(3) 2_656 1_655
O15' Ni6 O7 90.9(3) 1_655 1_655
O11 Ni6 O7 95.22(16) 1_545 1_655
O6 Ni6 O7 82.47(15) . 1_655
O15 Ni6 Te5 31.9(3) 2_656 2_655
O15' Ni6 Te5 84.0(2) 1_655 2_655
O11 Ni6 Te5 66.36(11) 1_545 2_655
O6 Ni6 Te5 114.11(12) . 2_655
O7 Ni6 Te5 157.30(13) 1_655 2_655
O15 Ni6 Ni2 126.2(2) 2_656 .
O15' Ni6 Ni2 132.4(2) 1_655 .
O11 Ni6 Ni2 91.13(12) 1_545 .
O6 Ni6 Ni2 41.54(11) . .
O7 Ni6 Ni2 43.99(10) 1_655 .
Te5 Ni6 Ni2 143.15(5) 2_655 .
O15 Ni6 Te3 140.8(3) 2_656 1_655
O15' Ni6 Te3 65.5(3) 1_655 1_655
O11 Ni6 Te3 130.11(12) 1_545 1_655
O6 Ni6 Te3 89.04(12) . 1_655
O7 Ni6 Te3 38.48(11) 1_655 1_655
Te5 Ni6 Te3 148.63(5) 2_655 1_655
Ni2 Ni6 Te3 68.12(3) . 1_655
O3 Te1 O1 98.29(16) . .
O3 Te1 O2 96.93(16) . .
O1 Te1 O2 99.29(16) . .
O5' Te2 O6 92.6(5) . 1_565
O5' Te2 O4' 94.1(6) . 1_565
O6 Te2 O4' 99.1(7) 1_565 1_565
O5' Te2 O4 110.5(6) . 1_565
O6 Te2 O4 93.8(6) 1_565 1_565
O4' Te2 O4 17.0(6) 1_565 1_565
O5' Te2 O5 17.2(4) . .
O6 Te2 O5 99.5(5) 1_565 .
O4' Te2 O5 77.5(5) 1_565 .
O4 Te2 O5 94.3(6) 1_565 .
O8 Te3 O7 102.66(17) . .
O8 Te3 O9 85.64(17) . .
O7 Te3 O9 85.86(16) . .
O8 Te3 Ni3 94.42(12) . .
O7 Te3 Ni3 42.40(11) . .
O9 Te3 Ni3 43.49(12) . .
O8 Te3 Ni6 142.00(12) . 1_455
O7 Te3 Ni6 43.47(12) . 1_455
O9 Te3 Ni6 104.28(13) . 1_455
Ni3 Te3 Ni6 71.38(4) . 1_455
O8 Te3 Ni5 38.61(11) . .
O7 Te3 Ni5 95.46(11) . .
O9 Te3 Ni5 47.06(12) . .
Ni3 Te3 Ni5 65.70(3) . .
Ni6 Te3 Ni5 136.07(3) 1_455 .
O11 Te4 O10 103.11(17) 1_455 1_565
O11 Te4 O12 86.75(16) 1_455 .
O10 Te4 O12 84.36(15) 1_565 .
O11 Te4 O13 85.17(15) 1_455 1_565
O10 Te4 O13 70.54(14) 1_565 1_565
O12 Te4 O13 151.03(15) . 1_565
O11 Te4 Ni4 41.35(11) 1_455 2_566
O10 Te4 Ni4 98.55(11) 1_565 2_566
O12 Te4 Ni4 45.57(11) . 2_566
O13 Te4 Ni4 122.82(10) 1_565 2_566
O11 Te4 Ni4 91.82(12) 1_455 1_565
O10 Te4 Ni4 40.35(11) 1_565 1_565
O12 Te4 Ni4 44.55(11) . 1_565
O13 Te4 Ni4 107.96(10) 1_565 1_565
Ni4 Te4 Ni4 65.80(2) 2_566 1_565
O15 Te5 O15' 145.7(4) 1_554 .
O15 Te5 O14 100.4(3) 1_554 .
O15' Te5 O14 108.1(3) . .
O15 Te5 O13 97.0(3) 1_554 .
O15' Te5 O13 98.2(3) . .
O14 Te5 O13 96.88(17) . .
O15 Te5 Ni6 38.4(3) 1_554 2_655
O15' Te5 Ni6 107.7(3) . 2_655
O14 Te5 Ni6 124.89(12) . 2_655
O13 Te5 Ni6 117.63(13) . 2_655
Te1 O1 Ni2 133.8(2) . 1_455
Te1 O1 Ni2 111.67(16) . 2_666
Ni2 O1 Ni2 97.11(15) 1_455 2_666
Te1 O2 Ni3 113.89(17) . 2_666
Te1 O2 Ni3 126.51(18) . .
Ni3 O2 Ni3 96.29(16) 2_666 .
Te1 O2 Ni5 119.3(2) . .
Ni3 O2 Ni5 92.15(14) 2_666 .
Ni3 O2 Ni5 101.46(15) . .
Te1 O3 Ni4 138.5(2) . .
Te1 O3 Ni1 112.82(17) . .
Ni4 O3 Ni1 102.86(16) . .
O4' O4 Te2 81(5) . 1_545
O4' O4 Ni5 116(6) . 2_666
Te2 O4 Ni5 144.2(11) 1_545 2_666
O4 O4' Te2 82(5) . 1_545
O4 O4' Ni5 51(5) . 2_666
Te2 O4' Ni5 124.2(7) 1_545 2_666
O5' O5 Te2 74(3) . .
O5' O5 Ni1 76(3) . 2_666
Te2 O5 Ni1 116.8(6) . 2_666
O5' O5 Ni4 77(3) . 2_666
Te2 O5 Ni4 124.0(7) . 2_666
Ni1 O5 Ni4 100.6(7) 2_666 2_666
O5' O5 Ni5 173(3) . .
Te2 O5 Ni5 112.1(6) . .
Ni1 O5 Ni5 103.0(5) 2_666 .
Ni4 O5 Ni5 97.0(5) 2_666 .
O5 O5' Te2 89(3) . .
O5 O5' Ni1 88(3) . 2_666
Te2 O5' Ni1 123.5(8) . 2_666
O5 O5' Ni4 88(3) . 2_666
Te2 O5' Ni4 131.7(8) . 2_666
Ni1 O5' Ni4 104.6(7) 2_666 2_666
Te2 O6 Ni2 138.9(2) 1_545 .
Te2 O6 Ni6 112.6(2) 1_545 .
Ni2 O6 Ni6 94.21(17) . .
Te3 O7 Ni3 99.21(15) . .
Te3 O7 Ni2 115.7(2) . 1_455
Ni3 O7 Ni2 132.49(19) . 1_455
Te3 O7 Ni6 98.05(17) . 1_455
Ni3 O7 Ni6 115.72(19) . 1_455
Ni2 O7 Ni6 91.27(14) 1_455 1_455
Te3 O8 Ni5 104.95(18) . .
Te3 O8 Ni2 114.36(17) . 2_666
Ni5 O8 Ni2 127.30(19) . 2_666
Te3 O9 Ni1 123.37(19) . 2_666
Te3 O9 Ni3 97.06(15) . .
Ni1 O9 Ni3 127.8(2) 2_666 .
Te3 O9 Ni5 94.04(17) . .
Ni1 O9 Ni5 108.61(17) 2_666 .
Ni3 O9 Ni5 98.85(15) . .
Te4 O10 Ni4 101.45(16) 1_545 .
Te4 O10 Ni3 111.55(18) 1_545 .
Ni4 O10 Ni3 126.2(2) . .
Te4 O10 Ni5 111.53(19) 1_545 2_666
Ni4 O10 Ni5 110.72(18) . 2_666
Ni3 O10 Ni5 95.45(14) . 2_666
Te4 O11 Ni4 101.24(18) 1_655 2_666
Te4 O11 Ni6 133.2(2) 1_655 1_565
Ni4 O11 Ni6 113.5(2) 2_666 1_565
Te4 O12 Ni2 121.56(19) . 2_666
Te4 O12 Ni4 93.97(15) . 2_566
Ni2 O12 Ni4 122.18(16) 2_666 2_566
Te4 O12 Ni4 96.09(15) . 1_565
Ni2 O12 Ni4 117.62(17) 2_666 1_565
Ni4 O12 Ni4 99.71(16) 2_566 1_565
Te5 O13 Ni3 124.4(2) . .
Te5 O13 Te4 124.58(19) . 1_545
Ni3 O13 Te4 94.04(14) . 1_545
Te5 O14 Ni1 129.8(2) . 2_666
Te5 O14 Ni1 123.97(19) . 1_554
Ni1 O14 Ni1 102.24(16) 2_666 1_554
Te5 O15 Ni6 109.8(4) 1_556 2_656
Te5 O15' Ni6 120.7(4) . 1_455

loop_
_geom_bond_atom_site_label_1
_geom_bond_atom_site_label_2
_geom_bond_distance
_geom_bond_site_symmetry_2
Ni1 O5' 2.035(15) 2_666
Ni1 O9 2.046(4) 2_666
Ni1 O14 2.059(4) 2_666
Ni1 O14 2.072(4) 1_556
Ni1 O3 2.094(4) .
Ni1 O5 2.095(15) 2_666
Ni1 Cl1 2.4815(18) .
Ni2 O6 1.984(4) .
Ni2 O1 2.021(4) 1_655
Ni2 O8 2.054(4) 2_666
Ni2 O12 2.060(4) 2_666
Ni2 O7 2.072(4) 1_655
Ni2 O1 2.308(4) 2_666
Ni2 Ni6 2.9832(17) .
Ni3 O13 2.060(4) .
Ni3 O7 2.063(4) .
Ni3 O10 2.064(4) .
Ni3 O2 2.087(4) 2_666
Ni3 O9 2.094(4) .
Ni3 O2 2.104(4) .
Ni3 Te3 3.0202(10) .
Ni4 O11 2.029(4) 2_666
Ni4 O10 2.030(4) .
Ni4 O3 2.074(4) .
Ni4 O5' 2.083(15) 2_666
Ni4 O5 2.140(15) 2_666
Ni4 O12 2.156(4) 2_566
Ni4 O12 2.168(4) 1_545
Ni4 Te4 3.0125(11) 2_566
Ni4 Te4 3.0723(10) 1_545
Ni5 O4 1.91(2) 2_666
Ni5 O8 1.984(4) .
Ni5 O10 2.075(4) 2_666
Ni5 O2 2.164(4) .
Ni5 O4' 2.202(19) 2_666
Ni5 O9 2.254(4) .
Ni5 O5 2.366(9) .
Ni5 Te3 3.0714(10) .
Ni6 O15 1.951(8) 2_656
Ni6 O15' 2.009(8) 1_655
Ni6 O11 2.042(4) 1_545
Ni6 O6 2.087(5) .
Ni6 O7 2.100(4) 1_655
Ni6 Te5 2.9585(16) 2_655
Ni6 Te3 3.0230(16) 1_655
Te1 O3 1.848(4) .
Te1 O1 1.882(4) .
Te1 O2 1.926(4) .
Te2 O5' 1.817(16) .
Te2 O6 1.842(4) 1_565
Te2 O4' 1.84(3) 1_565
Te2 O4 1.85(2) 1_565
Te2 O5 1.889(15) .
Te3 O8 1.888(4) .
Te3 O7 1.900(4) .
Te3 O9 1.934(4) .
Te3 Ni6 3.0230(16) 1_455
Te4 O11 1.866(4) 1_455
Te4 O10 1.938(4) 1_565
Te4 O12 1.960(4) .
Te4 O13 2.450(4) 1_565
Te4 Ni4 3.0125(11) 2_566
Te4 Ni4 3.0723(10) 1_565
Te5 O15 1.659(9) 1_554
Te5 O15' 1.771(8) .
Te5 O14 1.851(4) .
Te5 O13 1.877(4) .
Te5 Ni6 2.9585(16) 2_655
O1 Ni2 2.021(4) 1_455
O1 Ni2 2.308(4) 2_666
O2 Ni3 2.087(4) 2_666
O4 O4' 0.54(2) .
O4 Te2 1.85(2) 1_545
O4 Ni5 1.91(2) 2_666
O4' Te2 1.84(3) 1_545
O4' Ni5 2.202(19) 2_666
O5 O5' 0.558(12) .
O5 Ni1 2.095(15) 2_666
O5 Ni4 2.140(15) 2_666
O5' Ni1 2.035(15) 2_666
O5' Ni4 2.083(15) 2_666
O6 Te2 1.842(4) 1_545
O7 Ni2 2.072(4) 1_455
O7 Ni6 2.100(4) 1_455
O8 Ni2 2.054(4) 2_666
O9 Ni1 2.046(4) 2_666
O10 Te4 1.938(4) 1_545
O10 Ni5 2.075(4) 2_666
O11 Te4 1.866(4) 1_655
O11 Ni4 2.029(4) 2_666
O11 Ni6 2.042(4) 1_565
O12 Ni2 2.060(4) 2_666
O12 Ni4 2.156(4) 2_566
O12 Ni4 2.168(4) 1_565
O13 Te4 2.450(4) 1_545
O14 Ni1 2.059(4) 2_666
O14 Ni1 2.072(4) 1_554
O15 Te5 1.659(9) 1_556
O15 Ni6 1.951(7) 2_656
O15' Ni6 2.009(8) 1_455
